data_7013679
loop_
_publ_author_name
'Clarke, Matthew L.'
'Guy Orpen, A.'
'Pringle, Paul G.'
'Turley, Edward'

_publ_section_title
;
 Organometallic chemistry of bromodifluoromethyl substituted
 phosphines. The development of a novel nickel catalysed P?C bond
 forming reactionElectronic supplementary information (ESI) available:
 Selected spectroscopic data and procedures, and crystal structure
 information for trans-[Pd(Cy3P)2Br2]. See
 http://www.rsc.org/suppdata/dt/b3/b311799e/
;
_journal_issue 23
_journal_name_full 'Dalton Transactions'
_journal_page_first 4393
_journal_paper_doi 10.1039/b311799e
_journal_year 2003
_chemical_formula_moiety 'C23 H25 Br Cl2 F2 P Rh'
_chemical_formula_sum 'C23 H25 Br Cl2 F2 P Rh'
_chemical_formula_weight 624.12
_space_group_IT_number 15
_symmetry_cell_setting monoclinic
_symmetry_space_group_name_Hall '-C 2yc'
_symmetry_space_group_name_H-M 'C 1 2/c 1'
_atom_sites_solution_hydrogens geom
_atom_sites_solution_primary direct
_atom_sites_solution_secondary difmap
_audit_creation_method SHELXL-97
_cell_angle_alpha 90.00
_cell_angle_beta 92.679(4)
_cell_angle_gamma 90.00
_cell_formula_units_Z 8
_cell_length_a 15.890(3)
_cell_length_b 8.3668(18)
_cell_length_c 36.119(8)
_cell_measurement_temperature 173(2)
_cell_measurement_theta_max 0.764
_cell_measurement_theta_min 0.622
_cell_volume 4796.7(17)
_computing_cell_refinement 'Bruker SMART'
_computing_data_collection 'Bruker SMART'
_computing_data_reduction 'Bruker SAINT'
_computing_molecular_graphics 'Bruker SHELXTL'
_computing_publication_material 'Bruker SHELXTL'
_computing_structure_refinement 'SHELXL-97 (Sheldrick, 1997)'
_computing_structure_solution 'SHELXS-97 (Sheldrick, 1990)'
_diffrn_ambient_temperature 173(2)
_diffrn_detector_area_resol_mean 8.2
_diffrn_measured_fraction_theta_full 0.999
_diffrn_measured_fraction_theta_max 0.999
_diffrn_measurement_device_type 'CCD area detector'
_diffrn_measurement_method 'Frames, each covering 0.3 \% in \w'
_diffrn_radiation_monochromator graphite
_diffrn_radiation_source 'fine-focus sealed tube'
_diffrn_radiation_type MoK\a
_diffrn_radiation_wavelength 0.71073
_diffrn_reflns_av_R_equivalents 0.0567
_diffrn_reflns_av_sigmaI/netI 0.0411
_diffrn_reflns_limit_h_max 20
_diffrn_reflns_limit_h_min -20
_diffrn_reflns_limit_k_max 10
_diffrn_reflns_limit_k_min -10
_diffrn_reflns_limit_l_max 46
_diffrn_reflns_limit_l_min -46
_diffrn_reflns_number 24225
_diffrn_reflns_theta_full 27.48
_diffrn_reflns_theta_max 27.48
_diffrn_reflns_theta_min 1.13
_diffrn_standards_decay_% 0
_exptl_absorpt_coefficient_mu 2.692
_exptl_absorpt_correction_T_max 0.766
_exptl_absorpt_correction_T_min 0.405
_exptl_absorpt_correction_type multi-scan
_exptl_absorpt_process_details 'SADABS (Sheldrick, 1996)'
_exptl_crystal_colour red
_exptl_crystal_density_diffrn 1.728
_exptl_crystal_density_method none
_exptl_crystal_description cube
_exptl_crystal_F_000 2480
_exptl_crystal_size_max 0.40
_exptl_crystal_size_mid 0.15
_exptl_crystal_size_min 0.10
_refine_diff_density_max 1.462
_refine_diff_density_min -1.414
_refine_diff_density_rms 0.150
_refine_ls_extinction_method none
_refine_ls_goodness_of_fit_ref 1.143
_refine_ls_hydrogen_treatment constr
_refine_ls_matrix_type full
_refine_ls_number_parameters 271
_refine_ls_number_reflns 5500
_refine_ls_number_restraints 0
_refine_ls_restrained_S_all 1.143
_refine_ls_R_factor_all 0.0709
_refine_ls_R_factor_gt 0.0573
_refine_ls_shift/su_max 0.001
_refine_ls_shift/su_mean 0.000
_refine_ls_structure_factor_coef Fsqd
_refine_ls_weighting_details 'calc w=1/[\s^2^(Fo^2^)+(0.0451P)^2^+58.5618P] where P=(Fo^2^+2Fc^2^)/3'
_refine_ls_weighting_scheme calc
_refine_ls_wR_factor_gt 0.1285
_refine_ls_wR_factor_ref 0.1342
_reflns_number_gt 4609
_reflns_number_total 5500
_reflns_threshold_expression >2\s(I)
_cod_data_source_file b311799e.txt
_cod_data_source_block sad
_cod_depositor_comments
;
The following automatic conversions were performed:
'_symmetry_cell_setting' value 'Monoclinic' changed to 'monoclinic'
according to '/home/saulius/struct/CIF-dictionaries/cif_core.dic'
dictionary named 'cif_core.dic' version 2.4.1 from 2010-06-29.

Automatic conversion script
Id: cif_fix_enum 1527 2010-12-29 10:47:43Z saulius 
;
_cod_original_cell_volume 4796.7(18)
_cod_original_sg_symbol_H-M 'C 2/c'
_cod_database_code 7013679

loop_
_symmetry_equiv_pos_as_xyz
'x, y, z'
'-x, y, -z+1/2'
'x+1/2, y+1/2, z'
'-x+1/2, y+1/2, -z+1/2'
'-x, -y, -z'
'x, -y, z-1/2'
'-x+1/2, -y+1/2, -z'
'x+1/2, -y+1/2, z-1/2'

loop_
_atom_site_label
_atom_site_type_symbol
_atom_site_fract_x
_atom_site_fract_y
_atom_site_fract_z
_atom_site_U_iso_or_equiv
_atom_site_adp_type
_atom_site_occupancy
_atom_site_symmetry_multiplicity
_atom_site_calc_flag
_atom_site_refinement_flags
_atom_site_disorder_assembly
_atom_site_disorder_group
Rh1 Rh 0.24450(3) 0.81120(5) 0.167083(11) 0.01943(12) Uani 1 1 d . . .
P1 P 0.25129(9) 0.83526(16) 0.10329(4) 0.0183(3) Uani 1 1 d . . .
Cl2 Cl 0.34874(10) 1.01777(17) 0.17815(4) 0.0311(3) Uani 1 1 d . . .
Cl1 Cl 0.13281(10) 1.00567(18) 0.16874(4) 0.0330(3) Uani 1 1 d . . .
C11 C 0.1609(4) 0.7435(7) 0.07881(14) 0.0223(11) Uani 1 1 d . . .
C18 C 0.3513(4) 0.7239(7) 0.04505(17) 0.0278(12) Uani 1 1 d . . .
H18A H 0.3026 0.7318 0.0289 0.033 Uiso 1 1 calc R . .
C2 C 0.2702(4) 0.5533(7) 0.16996(17) 0.0319(14) Uani 1 1 d . . .
C17 C 0.3466(3) 0.7647(7) 0.08286(14) 0.0217(11) Uani 1 1 d . . .
C22 C 0.4205(4) 0.7569(7) 0.10567(17) 0.0280(12) Uani 1 1 d . . .
H22A H 0.4191 0.7879 0.1309 0.034 Uiso 1 1 calc R . .
C12 C 0.0820(4) 0.8073(8) 0.08443(17) 0.0306(13) Uani 1 1 d . . .
H12A H 0.0775 0.9022 0.0986 0.037 Uiso 1 1 calc R . .
C1 C 0.3190(4) 0.6333(7) 0.19799(17) 0.0303(13) Uani 1 1 d . . .
C16 C 0.1668(4) 0.6000(7) 0.05874(15) 0.0266(12) Uani 1 1 d . . .
H16A H 0.2203 0.5536 0.0550 0.032 Uiso 1 1 calc R . .
C7 C 0.3025(6) 0.4406(8) 0.1413(2) 0.049(2) Uani 1 1 d . . .
H7A H 0.3064 0.3325 0.1517 0.074 Uiso 1 1 calc R . .
H7B H 0.3583 0.4756 0.1342 0.074 Uiso 1 1 calc R . .
H7C H 0.2636 0.4404 0.1194 0.074 Uiso 1 1 calc R . .
C19 C 0.4247(5) 0.6739(7) 0.03179(16) 0.0348(15) Uani 1 1 d . . .
H19A H 0.4272 0.6470 0.0063 0.042 Uiso 1 1 calc R . .
C13 C 0.0100(4) 0.7350(8) 0.06973(18) 0.0353(14) Uani 1 1 d . . .
H13A H -0.0434 0.7824 0.0732 0.042 Uiso 1 1 calc R . .
C15 C 0.0936(4) 0.5265(8) 0.04434(17) 0.0337(14) Uani 1 1 d . . .
H15A H 0.0975 0.4301 0.0306 0.040 Uiso 1 1 calc R . .
C4 C 0.1792(4) 0.6721(8) 0.20948(17) 0.0349(15) Uani 1 1 d . . .
C3 C 0.1822(4) 0.5828(8) 0.17570(17) 0.0335(14) Uani 1 1 d . . .
C5 C 0.2628(5) 0.7068(7) 0.22268(15) 0.0319(14) Uani 1 1 d . . .
C20 C 0.4976(4) 0.6609(8) 0.05534(19) 0.0342(14) Uani 1 1 d . . .
H20A H 0.5488 0.6221 0.0461 0.041 Uiso 1 1 calc R . .
C9 C 0.1000(5) 0.7181(11) 0.2282(2) 0.060(2) Uani 1 1 d . . .
H9A H 0.0858 0.6347 0.2459 0.090 Uiso 1 1 calc R . .
H9B H 0.0537 0.7301 0.2095 0.090 Uiso 1 1 calc R . .
H9C H 0.1090 0.8196 0.2414 0.090 Uiso 1 1 calc R . .
C10 C 0.2873(6) 0.7926(9) 0.25771(18) 0.056(2) Uani 1 1 d . . .
H10A H 0.2897 0.7166 0.2784 0.084 Uiso 1 1 calc R . .
H10B H 0.2456 0.8757 0.2623 0.084 Uiso 1 1 calc R . .
H10C H 0.3428 0.8419 0.2555 0.084 Uiso 1 1 calc R . .
C14 C 0.0150(4) 0.5930(8) 0.04983(18) 0.0356(15) Uani 1 1 d . . .
H14A H -0.0348 0.5422 0.0401 0.043 Uiso 1 1 calc R . .
C8 C 0.1083(6) 0.5073(11) 0.1553(2) 0.057(2) Uani 1 1 d . . .
H8A H 0.0957 0.4043 0.1667 0.086 Uiso 1 1 calc R . .
H8B H 0.1215 0.4905 0.1293 0.086 Uiso 1 1 calc R . .
H8C H 0.0592 0.5778 0.1564 0.086 Uiso 1 1 calc R . .
C6 C 0.4123(5) 0.6286(10) 0.2040(2) 0.051(2) Uani 1 1 d . . .
H6A H 0.4284 0.5344 0.2188 0.076 Uiso 1 1 calc R . .
H6B H 0.4315 0.7254 0.2171 0.076 Uiso 1 1 calc R . .
H6C H 0.4385 0.6227 0.1800 0.076 Uiso 1 1 calc R . .
Br1 Br 0.23558(5) 1.06291(8) 0.029431(18) 0.03882(18) Uani 1 1 d . . .
F1 F 0.1919(2) 1.1409(4) 0.09743(10) 0.0336(8) Uani 1 1 d . . .
F2 F 0.3266(2) 1.1174(4) 0.09175(10) 0.0334(8) Uani 1 1 d . . .
C23 C 0.2511(4) 1.0465(7) 0.08379(15) 0.0241(11) Uani 1 1 d . . .
C21 C 0.4936(4) 0.7056(8) 0.09202(18) 0.0344(14) Uani 1 1 d . . .
H21A H 0.5429 0.7002 0.1079 0.041 Uiso 1 1 calc R . .

loop_
_atom_site_aniso_label
_atom_site_aniso_U_11
_atom_site_aniso_U_22
_atom_site_aniso_U_33
_atom_site_aniso_U_23
_atom_site_aniso_U_13
_atom_site_aniso_U_12
Rh1 0.0270(2) 0.0162(2) 0.01497(19) -0.00067(15) -0.00007(14) 0.00121(17)
P1 0.0196(7) 0.0188(7) 0.0166(6) 0.0008(5) 0.0010(5) -0.0007(5)
Cl2 0.0421(9) 0.0210(7) 0.0298(7) -0.0022(5) -0.0052(6) -0.0058(6)
Cl1 0.0396(9) 0.0301(7) 0.0298(7) 0.0007(6) 0.0054(6) 0.0139(6)
C11 0.024(3) 0.026(3) 0.017(2) 0.002(2) -0.001(2) -0.006(2)
C18 0.028(3) 0.022(3) 0.033(3) 0.001(2) -0.004(2) -0.003(2)
C2 0.047(4) 0.017(3) 0.031(3) 0.005(2) 0.002(3) 0.008(3)
C17 0.023(3) 0.022(3) 0.020(2) 0.000(2) 0.006(2) 0.002(2)
C22 0.034(3) 0.019(3) 0.030(3) -0.003(2) -0.008(2) -0.001(2)
C12 0.026(3) 0.033(3) 0.033(3) -0.004(3) 0.003(2) -0.007(3)
C1 0.033(3) 0.022(3) 0.036(3) 0.009(2) -0.001(3) 0.003(2)
C16 0.027(3) 0.030(3) 0.023(3) 0.000(2) 0.002(2) -0.006(2)
C7 0.088(6) 0.015(3) 0.046(4) 0.003(3) 0.019(4) 0.014(3)
C19 0.058(4) 0.025(3) 0.022(3) -0.005(2) 0.011(3) -0.008(3)
C13 0.023(3) 0.043(4) 0.040(3) 0.006(3) 0.002(3) -0.005(3)
C15 0.045(4) 0.030(3) 0.025(3) -0.001(2) -0.002(3) -0.012(3)
C4 0.041(4) 0.032(3) 0.033(3) 0.016(3) 0.011(3) 0.011(3)
C3 0.045(4) 0.029(3) 0.026(3) 0.014(2) -0.002(3) -0.009(3)
C5 0.060(4) 0.019(3) 0.016(3) 0.003(2) 0.004(3) -0.001(3)
C20 0.026(3) 0.032(3) 0.045(4) -0.001(3) 0.010(3) 0.003(3)
C9 0.064(5) 0.060(5) 0.059(5) 0.026(4) 0.036(4) 0.025(4)
C10 0.110(7) 0.035(4) 0.022(3) -0.002(3) -0.007(4) -0.004(4)
C14 0.033(3) 0.041(4) 0.032(3) 0.001(3) -0.004(3) -0.016(3)
C8 0.064(5) 0.059(5) 0.049(4) 0.022(4) -0.006(4) -0.028(4)
C6 0.039(4) 0.050(4) 0.063(5) 0.027(4) -0.010(4) 0.008(3)
Br1 0.0498(4) 0.0386(4) 0.0282(3) 0.0073(3) 0.0031(3) 0.0029(3)
F1 0.035(2) 0.0250(18) 0.042(2) 0.0021(15) 0.0106(16) 0.0083(15)
F2 0.0271(18) 0.0246(18) 0.048(2) -0.0038(16) -0.0047(15) -0.0060(15)
C23 0.023(3) 0.023(3) 0.025(3) 0.002(2) 0.000(2) 0.000(2)
C21 0.035(3) 0.027(3) 0.040(3) 0.001(3) -0.002(3) -0.006(3)

loop_
_atom_type_symbol
_atom_type_description
_atom_type_scat_dispersion_real
_atom_type_scat_dispersion_imag
_atom_type_scat_source
C C 0.0033 0.0016 'International Tables Vol C Tables 4.2.6.8 and 6.1.1.4'
H H 0.0000 0.0000 'International Tables Vol C Tables 4.2.6.8 and 6.1.1.4'
F F 0.0171 0.0103 'International Tables Vol C Tables 4.2.6.8 and 6.1.1.4'
P P 0.1023 0.0942 'International Tables Vol C Tables 4.2.6.8 and 6.1.1.4'
Cl Cl 0.1484 0.1585 'International Tables Vol C Tables 4.2.6.8 and 6.1.1.4'
Br Br -0.2901 2.4595 'International Tables Vol C Tables 4.2.6.8 and 6.1.1.4'
Rh Rh -1.1178 0.9187 'International Tables Vol C Tables 4.2.6.8 and 6.1.1.4'

loop_
_geom_angle_atom_site_label_1
_geom_angle_atom_site_label_2
_geom_angle_atom_site_label_3
_geom_angle
_geom_angle_site_symmetry_1
_geom_angle_site_symmetry_3
_geom_angle_publ_flag
C1 Rh1 C3 64.4(2) . . ?
C1 Rh1 C5 38.2(2) . . ?
C3 Rh1 C5 64.1(2) . . ?
C1 Rh1 C2 37.7(2) . . ?
C3 Rh1 C2 38.5(3) . . ?
C5 Rh1 C2 63.3(2) . . ?
C1 Rh1 C4 63.2(2) . . ?
C3 Rh1 C4 38.0(2) . . ?
C5 Rh1 C4 37.5(3) . . ?
C2 Rh1 C4 62.9(2) . . ?
C1 Rh1 P1 121.26(18) . . ?
C3 Rh1 P1 105.08(17) . . ?
C5 Rh1 P1 158.74(17) . . ?
C2 Rh1 P1 96.60(16) . . ?
C4 Rh1 P1 140.87(19) . . ?
C1 Rh1 Cl1 146.32(17) . . ?
C3 Rh1 Cl1 104.40(19) . . ?
C5 Rh1 Cl1 108.17(18) . . ?
C2 Rh1 Cl1 142.84(19) . . ?
C4 Rh1 Cl1 88.18(17) . . ?
P1 Rh1 Cl1 91.98(5) . . ?
C1 Rh1 Cl2 92.97(17) . . ?
C3 Rh1 Cl2 156.33(17) . . ?
C5 Rh1 Cl2 94.18(17) . . ?
C2 Rh1 Cl2 124.79(19) . . ?
C4 Rh1 Cl2 126.89(19) . . ?
P1 Rh1 Cl2 92.23(5) . . ?
Cl1 Rh1 Cl2 90.74(6) . . ?
C17 P1 C11 108.7(3) . . ?
C17 P1 C23 98.0(3) . . ?
C11 P1 C23 103.0(3) . . ?
C17 P1 Rh1 117.01(18) . . ?
C11 P1 Rh1 111.91(18) . . ?
C23 P1 Rh1 116.67(18) . . ?
C12 C11 C16 119.1(5) . . ?
C12 C11 P1 117.7(4) . . ?
C16 C11 P1 122.6(4) . . ?
C19 C18 C17 120.3(6) . . ?
C1 C2 C3 108.6(5) . . ?
C1 C2 C7 126.5(7) . . ?
C3 C2 C7 124.6(7) . . ?
C1 C2 Rh1 70.4(3) . . ?
C3 C2 Rh1 70.1(3) . . ?
C7 C2 Rh1 130.6(4) . . ?
C22 C17 C18 118.3(5) . . ?
C22 C17 P1 117.9(4) . . ?
C18 C17 P1 123.7(4) . . ?
C21 C22 C17 120.7(6) . . ?
C13 C12 C11 121.0(6) . . ?
C2 C1 C5 108.1(6) . . ?
C2 C1 C6 126.9(7) . . ?
C5 C1 C6 124.6(7) . . ?
C2 C1 Rh1 71.9(3) . . ?
C5 C1 Rh1 71.6(3) . . ?
C6 C1 Rh1 127.4(5) . . ?
C15 C16 C11 119.6(6) . . ?
C18 C19 C20 120.7(6) . . ?
C12 C13 C14 120.5(6) . . ?
C14 C15 C16 120.7(6) . . ?
C5 C4 C3 108.9(6) . . ?
C5 C4 C9 125.8(7) . . ?
C3 C4 C9 125.2(7) . . ?
C5 C4 Rh1 70.4(3) . . ?
C3 C4 Rh1 69.6(3) . . ?
C9 C4 Rh1 127.1(5) . . ?
C4 C3 C2 106.4(6) . . ?
C4 C3 C8 125.6(7) . . ?
C2 C3 C8 126.9(7) . . ?
C4 C3 Rh1 72.4(4) . . ?
C2 C3 Rh1 71.4(3) . . ?
C8 C3 Rh1 130.5(5) . . ?
C4 C5 C1 107.8(5) . . ?
C4 C5 C10 125.9(7) . . ?
C1 C5 C10 126.1(7) . . ?
C4 C5 Rh1 72.1(3) . . ?
C1 C5 Rh1 70.2(3) . . ?
C10 C5 Rh1 127.1(4) . . ?
C21 C20 C19 119.0(6) . . ?
C15 C14 C13 119.2(6) . . ?
F1 C23 F2 107.0(5) . . ?
F1 C23 P1 113.6(4) . . ?
F2 C23 P1 110.0(4) . . ?
F1 C23 Br1 105.5(4) . . ?
F2 C23 Br1 104.4(4) . . ?
P1 C23 Br1 115.5(3) . . ?
C22 C21 C20 120.9(6) . . ?

loop_
_geom_bond_atom_site_label_1
_geom_bond_atom_site_label_2
_geom_bond_distance
_geom_bond_site_symmetry_2
_geom_bond_publ_flag
Rh1 C1 2.177(6) . ?
Rh1 C3 2.181(6) . ?
Rh1 C5 2.197(5) . ?
Rh1 C2 2.197(6) . ?
Rh1 C4 2.219(6) . ?
Rh1 P1 2.3206(14) . ?
Rh1 Cl1 2.4105(15) . ?
Rh1 Cl2 2.4143(15) . ?
P1 C17 1.814(5) . ?
P1 C11 1.821(6) . ?
P1 C23 1.902(6) . ?
C11 C12 1.386(8) . ?
C11 C16 1.408(8) . ?
C18 C19 1.347(9) . ?
C18 C17 1.413(8) . ?
C2 C1 1.415(9) . ?
C2 C3 1.443(10) . ?
C2 C7 1.507(9) . ?
C17 C22 1.404(8) . ?
C22 C21 1.354(9) . ?
C12 C13 1.378(9) . ?
C1 C5 1.431(9) . ?
C1 C6 1.489(9) . ?
C16 C15 1.395(8) . ?
C19 C20 1.410(10) . ?
C13 C14 1.393(10) . ?
C15 C14 1.390(10) . ?
C4 C5 1.420(10) . ?
C4 C3 1.434(9) . ?
C4 C9 1.506(9) . ?
C3 C8 1.498(10) . ?
C5 C10 1.491(8) . ?
C20 C21 1.381(9) . ?
Br1 C23 1.972(6) . ?
F1 C23 1.340(7) . ?
F2 C23 1.356(7) . ?
